data_7234033
loop_
_publ_author_name
'Srivastava, Suman'
'Thakur, Neha'
'Singh, Ashutosh'
'Shukla, Poonam'
'Maikhuri, Vipin Kumar'
'Garg, Neha'
'Prasad, Ashok'
'Pandey, Rampal'

_publ_section_title
;
 Development of a fused imidazo[1,2-a]pyridine based fluorescent probe for
 Fe3+ and Hg2+ in aqueous media and HeLa cells
;
_journal_issue 51
_journal_name_full 'RSC Advances'
_journal_page_first 29856
_journal_paper_doi 10.1039/C9RA04743C
_journal_volume 9
_journal_year 2019
_chemical_formula_moiety 'C24 H18 N2 O'
_chemical_formula_sum 'C24 H18 N2 O'
_chemical_formula_weight 350.42
_space_group_crystal_system monoclinic
_space_group_IT_number 14
_space_group_name_Hall '-P 2yn'
_space_group_name_H-M_alt 'P 1 21/n 1'
_symmetry_space_group_name_Hall '-P 2yn'
_symmetry_space_group_name_H-M 'P 1 21/n 1'
_audit_update_record
;
2019-06-07 deposited with the CCDC.    2019-09-16 downloaded from the CCDC.
;
_cell_angle_alpha 90
_cell_angle_beta 105.412(5)
_cell_angle_gamma 90
_cell_formula_units_Z 4
_cell_length_a 13.9525(7)
_cell_length_b 6.0895(3)
_cell_length_c 21.6915(10)
_cell_measurement_reflns_used 2366
_cell_measurement_temperature 293
_cell_measurement_theta_max 66.7590
_cell_measurement_theta_min 4.2230
_cell_volume 1776.72(16)
_diffrn_ambient_temperature 293
_diffrn_detector 'CCD plate'
_diffrn_detector_type Eos
_diffrn_measured_fraction_theta_full 0.987029
_diffrn_measured_fraction_theta_max 0.987029
_diffrn_measurement_device 'four-circle diffractometer'
_diffrn_measurement_device_type 'SuperNova, Dual, Cu at zero, Eos'
_diffrn_radiation_monochromator mirror
_diffrn_radiation_probe x-ray
_diffrn_radiation_type 'Cu K\a'
_diffrn_radiation_wavelength 1.54184
_diffrn_reflns_av_R_equivalents 0.0203
_diffrn_reflns_av_unetI/netI 0.0254
_diffrn_reflns_limit_h_max 14
_diffrn_reflns_limit_h_min -16
_diffrn_reflns_limit_k_max 7
_diffrn_reflns_limit_k_min -6
_diffrn_reflns_limit_l_max 23
_diffrn_reflns_limit_l_min -25
_diffrn_reflns_number 5771
_diffrn_reflns_theta_full 66.883245
_diffrn_reflns_theta_max 66.88
_diffrn_reflns_theta_min 4.23
_diffrn_source 'micro-focus sealed X-ray tube'
_diffrn_source_type 'SuperNova (Cu) X-ray Source'
_exptl_absorpt_coefficient_mu 0.635
_exptl_absorpt_correction_T_max 1.00000
_exptl_absorpt_correction_T_min 0.92896
_exptl_absorpt_correction_type multi-scan
_exptl_crystal_colour 'yellow red'
_exptl_crystal_density_diffrn 1.3099
_exptl_crystal_description Block
_exptl_crystal_F_000 738.1888
_exptl_crystal_size_max 0.4
_exptl_crystal_size_mid 0.3
_exptl_crystal_size_min 0.2
_refine_diff_density_max 0.158518
_refine_diff_density_min -0.203600
_refine_diff_density_rms 0.044486
_refine_ls_d_res_high 0.838224
_refine_ls_d_res_low 10.455734
_refine_ls_goodness_of_fit_ref 1.010174
_refine_ls_hydrogen_treatment mixed
_refine_ls_matrix_type full
_refine_ls_number_constraints 34
_refine_ls_number_parameters 244
_refine_ls_number_reflns 3120
_refine_ls_number_restraints 0
_refine_ls_restrained_S_all 1.010174
_refine_ls_R_factor_all 0.052335
_refine_ls_R_factor_gt 0.044024
_refine_ls_shift/su_max 0.0000
_refine_ls_shift/su_mean 0.0000
_refine_ls_structure_factor_coef Fsqd
_refine_ls_weighting_details 'w=1/[\s^2^(Fo^2^)+(0.0606P)^2^+0.6035P] where P=(Fo^2^+2Fc^2^)/3'
_refine_ls_weighting_scheme calc
_refine_ls_wR_factor_ref 0.126982
_reflns_Friedel_coverage 0.0
_reflns_limit_h_max 12
_reflns_limit_h_min -16
_reflns_limit_k_max 7
_reflns_limit_k_min 0
_reflns_limit_l_max 25
_reflns_limit_l_min -11
_reflns_number_gt 2614
_reflns_number_total 3120
_reflns_threshold_expression I>=2u(I)
_cod_data_source_file c9ra04743c2.cif
_cod_data_source_block MB_RT_CU
_cod_database_code 7234033

loop_
_space_group_symop_id
_space_group_symop_operation_xyz
1 x,y,z
2 -x+1/2,y+1/2,-z+1/2
3 -x,-y,-z
4 x-1/2,-y-1/2,z-1/2

loop_
_atom_site_label
_atom_site_type_symbol
_atom_site_fract_x
_atom_site_fract_y
_atom_site_fract_z
_atom_site_U_iso_or_equiv
_atom_site_adp_type
_atom_site_occupancy
_atom_site_refinement_flags_posn
C7 C 0.53177(13) 0.4891(3) 0.60937(8) 0.0425(4) Uani 1.000000 .
C2 C 0.58289(13) 0.2108(3) 0.67816(8) 0.0417(4) Uani 1.000000 .
C3 C 0.60203(14) 0.0487(3) 0.72521(9) 0.0472(4) Uani 1.000000 .
C4 C 0.66813(14) -0.1140(3) 0.72062(9) 0.0510(5) Uani 1.000000 .
C5 C 0.71391(15) -0.1182(3) 0.67084(9) 0.0526(5) Uani 1.000000 .
C6 C 0.69545(14) 0.0407(3) 0.62433(9) 0.0515(5) Uani 1.000000 .
C1 C 0.62840(13) 0.2090(3) 0.62760(8) 0.0443(4) Uani 1.000000 .
C8 C 0.47354(13) 0.6727(3) 0.58382(8) 0.0447(4) Uani 1.000000 .
C9 C 0.40693(13) 0.7587(3) 0.61321(8) 0.0424(4) Uani 1.000000 .
C18 C 0.34190(13) 0.9463(3) 0.58579(8) 0.0427(4) Uani 1.000000 .
C23 C 0.24862(15) 0.9725(4) 0.59667(9) 0.0527(5) Uani 1.000000 .
C22 C 0.18609(15) 1.1412(4) 0.56898(10) 0.0562(5) Uani 1.000000 .
C21 C 0.21523(14) 1.2910(3) 0.52938(9) 0.0477(4) Uani 1.000000 .
C20 C 0.30768(14) 1.2696(3) 0.51792(9) 0.0475(4) Uani 1.000000 .
C19 C 0.36931(14) 1.0993(3) 0.54614(8) 0.0458(4) Uani 1.000000 .
C10 C 0.39924(14) 0.6581(3) 0.67161(8) 0.0451(4) Uani 1.000000 .
C11 C 0.45407(13) 0.4811(3) 0.69734(8) 0.0425(4) Uani 1.000000 .
C12 C 0.44924(13) 0.3753(3) 0.75809(8) 0.0442(4) Uani 1.000000 .
C13 C 0.38289(16) 0.2067(4) 0.75800(10) 0.0556(5) Uani 1.000000 .
C14 C 0.38318(18) 0.0999(4) 0.81454(11) 0.0657(6) Uani 1.000000 .
C15 C 0.44924(18) 0.1630(4) 0.87108(10) 0.0655(6) Uani 1.000000 .
C17 C 0.51378(16) 0.4405(4) 0.81547(9) 0.0568(5) Uani 1.000000 .
C16 C 0.51371(18) 0.3330(4) 0.87156(10) 0.0666(6) Uani 1.000000 .
C24 C 0.17356(18) 1.6031(4) 0.46108(11) 0.0662(6) Uani 1.000000 .
H3 H 0.57132(14) 0.0504(3) 0.75837(9) 0.0566(5) Uiso 1.000000 R
H4 H 0.68262(14) -0.2239(3) 0.75148(9) 0.0612(6) Uiso 1.000000 R
H5 H 0.75796(15) -0.2312(3) 0.66911(9) 0.0631(6) Uiso 1.000000 R
H6 H 0.72666(14) 0.0369(3) 0.59142(9) 0.0617(6) Uiso 1.000000 R
H8 H 0.48059(13) 0.7365(3) 0.54632(8) 0.0536(5) Uiso 1.000000 R
H23 H 0.22802(15) 0.8737(4) 0.62325(9) 0.0632(6) Uiso 1.000000 R
H22 H 0.12404(15) 1.1547(4) 0.57692(10) 0.0675(6) Uiso 1.000000 R
H20 H 0.32819(14) 1.3689(3) 0.49145(9) 0.0570(5) Uiso 1.000000 R
H19 H 0.43143(14) 1.0867(3) 0.53828(8) 0.0550(5) Uiso 1.000000 R
H10 H 0.35492(14) 0.7168(3) 0.69252(8) 0.0541(5) Uiso 1.000000 R
H13 H 0.33794(16) 0.1648(4) 0.71994(10) 0.0667(6) Uiso 1.000000 R
H14 H 0.33881(18) -0.0143(4) 0.81431(11) 0.0788(7) Uiso 1.000000 R
H15 H 0.45003(18) 0.0901(4) 0.90890(10) 0.0786(7) Uiso 1.000000 R
H17 H 0.55721(16) 0.5570(4) 0.81622(9) 0.0681(6) Uiso 1.000000 R
H16 H 0.55769(18) 0.3762(4) 0.90985(10) 0.0799(7) Uiso 1.000000 R
H24a H 0.1854(13) 1.5255(5) 0.4253(4) 0.0993(9) Uiso 1.000000 G
H24b H 0.1202(6) 1.7058(18) 0.4462(7) 0.0993(9) Uiso 1.000000 G
H24c H 0.2327(8) 1.681(2) 0.4830(3) 0.0993(9) Uiso 1.000000 G
N1 N 0.59656(12) 0.3815(3) 0.58577(7) 0.0472(4) Uani 1.000000 .
N2 N 0.52020(11) 0.3950(2) 0.66602(6) 0.0409(3) Uani 1.000000 .
O1 O 0.14749(11) 1.4506(3) 0.50379(7) 0.0628(4) Uani 1.000000 .

loop_
_atom_site_aniso_label
_atom_site_aniso_U_11
_atom_site_aniso_U_22
_atom_site_aniso_U_33
_atom_site_aniso_U_12
_atom_site_aniso_U_13
_atom_site_aniso_U_23
C7 0.0473(9) 0.0441(10) 0.0369(8) -0.0034(8) 0.0130(7) 0.0008(7)
C2 0.0425(9) 0.0407(9) 0.0400(8) -0.0013(8) 0.0080(7) 0.0000(7)
C3 0.0501(10) 0.0463(10) 0.0440(9) -0.0022(8) 0.0102(8) 0.0025(8)
C4 0.0531(10) 0.0452(11) 0.0507(10) 0.0014(9) 0.0070(8) 0.0053(9)
C5 0.0514(10) 0.0478(11) 0.0560(11) 0.0061(9) 0.0098(9) -0.0029(9)
C6 0.0527(10) 0.0540(11) 0.0490(10) 0.0031(9) 0.0158(8) -0.0040(9)
C1 0.0467(9) 0.0448(10) 0.0407(9) -0.0009(8) 0.0101(7) -0.0009(8)
C8 0.0522(10) 0.0443(10) 0.0386(9) -0.0024(8) 0.0140(7) 0.0038(8)
C9 0.0468(9) 0.0398(9) 0.0403(9) -0.0042(8) 0.0110(7) -0.0002(7)
C18 0.0474(9) 0.0405(10) 0.0396(9) -0.0039(8) 0.0106(7) -0.0024(7)
C23 0.0551(11) 0.0527(12) 0.0541(11) -0.0008(9) 0.0210(9) 0.0116(9)
C22 0.0529(11) 0.0592(12) 0.0620(12) 0.0064(10) 0.0246(9) 0.0077(10)
C21 0.0545(10) 0.0434(10) 0.0431(9) 0.0042(8) 0.0092(8) -0.0017(8)
C20 0.0541(10) 0.0433(10) 0.0447(9) -0.0036(8) 0.0126(8) 0.0034(8)
C19 0.0454(9) 0.0456(10) 0.0471(9) -0.0035(8) 0.0132(8) 0.0020(8)
C10 0.0507(10) 0.0444(10) 0.0423(9) 0.0012(8) 0.0163(8) 0.0011(8)
C11 0.0468(9) 0.0436(10) 0.0382(8) -0.0031(8) 0.0135(7) -0.0007(7)
C12 0.0488(9) 0.0449(10) 0.0421(9) 0.0056(8) 0.0178(7) 0.0030(8)
C13 0.0594(11) 0.0570(12) 0.0527(11) -0.0030(10) 0.0191(9) 0.0045(9)
C14 0.0698(14) 0.0625(14) 0.0751(14) -0.0001(11) 0.0374(12) 0.0168(12)
C15 0.0774(14) 0.0719(15) 0.0556(12) 0.0208(12) 0.0326(11) 0.0211(11)
C17 0.0638(12) 0.0589(13) 0.0468(10) -0.0023(10) 0.0130(9) 0.0027(9)
C16 0.0761(14) 0.0787(16) 0.0430(10) 0.0091(13) 0.0123(10) 0.0085(11)
C24 0.0757(15) 0.0524(13) 0.0665(13) 0.0056(11) 0.0118(11) 0.0127(11)
N1 0.0533(9) 0.0493(9) 0.0415(8) 0.0033(7) 0.0171(7) 0.0026(7)
N2 0.0454(8) 0.0404(8) 0.0369(7) -0.0013(6) 0.0109(6) 0.0014(6)
O1 0.0678(9) 0.0575(9) 0.0652(9) 0.0176(7) 0.0211(7) 0.0130(7)

loop_
_atom_type_symbol
_atom_type_scat_dispersion_real
_atom_type_scat_dispersion_imag
_atom_type_scat_source
H 0.00000 0.00000 'International Tables Volume C Table 6.1.1.4 (pp. 500-502)'
C 0.01920 0.00962 'International Tables Volume C Table 6.1.1.4 (pp. 500-502)'
O 0.05239 0.03377 'International Tables Volume C Table 6.1.1.4 (pp. 500-502)'
N 0.03256 0.01839 'International Tables Volume C Table 6.1.1.4 (pp. 500-502)'

loop_
_geom_angle_atom_site_label_1
_geom_angle_atom_site_label_2
_geom_angle_atom_site_label_3
_geom_angle
N1 C7 C8 128.54(16)
N2 C7 C8 118.74(16)
N2 C7 N1 112.68(16)
C1 C2 C3 121.82(17)
N2 C2 C3 133.79(17)
N2 C2 C1 104.37(15)
C4 C3 C2 117.32(18)
H3 C3 C2 121.34(11)
H3 C3 C4 121.34(12)
C5 C4 C3 121.58(19)
H4 C4 C3 119.21(12)
H4 C4 C5 119.21(12)
C6 C5 C4 121.47(19)
H5 C5 C4 119.27(12)
H5 C5 C6 119.27(12)
C1 C6 C5 118.40(18)
H6 C6 C5 120.80(12)
H6 C6 C1 120.80(11)
C6 C1 C2 119.41(17)
N1 C1 C2 111.91(16)
N1 C1 C6 128.66(17)
C9 C8 C7 121.00(16)
H8 C8 C7 119.50(10)
H8 C8 C9 119.50(11)
C18 C9 C8 121.94(16)
C10 C9 C8 117.95(17)
C10 C9 C18 120.10(16)
C23 C18 C9 121.36(17)
C19 C18 C9 121.73(16)
C19 C18 C23 116.86(17)
C22 C23 C18 121.58(18)
H23 C23 C18 119.21(11)
H23 C23 C22 119.21(12)
C21 C22 C23 120.31(18)
H22 C22 C23 119.85(12)
H22 C22 C21 119.85(12)
C20 C21 C22 119.38(18)
O1 C21 C22 115.76(18)
O1 C21 C20 124.85(18)
C19 C20 C21 119.43(18)
H20 C20 C21 120.28(11)
H20 C20 C19 120.28(11)
C20 C19 C18 122.44(17)
H19 C19 C18 118.78(11)
H19 C19 C20 118.78(11)
C11 C10 C9 122.46(17)
H10 C10 C9 118.77(10)
H10 C10 C11 118.77(11)
C12 C11 C10 123.90(16)
N2 C11 C10 118.44(16)
N2 C11 C12 117.65(16)
C13 C12 C11 120.64(17)
C17 C12 C11 120.05(18)
C17 C12 C13 119.29(18)
C14 C13 C12 120.2(2)
H13 C13 C12 119.92(11)
H13 C13 C14 119.92(14)
C15 C14 C13 120.0(2)
H14 C14 C13 120.00(14)
H14 C14 C15 120.00(13)
C16 C15 C14 120.0(2)
H15 C15 C14 120.00(13)
H15 C15 C16 120.00(13)
C16 C17 C12 120.1(2)
H17 C17 C12 119.93(12)
H17 C17 C16 119.93(14)
C17 C16 C15 120.4(2)
H16 C16 C15 119.81(13)
H16 C16 C17 119.81(14)
H24b C24 H24a 109.5
H24c C24 H24a 109.5
H24c C24 H24b 109.5
O1 C24 H24a 109.5
O1 C24 H24b 109.5
O1 C24 H24c 109.5
C1 N1 C7 104.80(15)
C2 N2 C7 106.24(14)
C11 N2 C7 121.40(15)
C11 N2 C2 132.32(15)
C24 O1 C21 117.32(17)

loop_
_geom_bond_atom_site_label_1
_geom_bond_atom_site_label_2
_geom_bond_distance
C7 C8 1.407(3)
C7 N1 1.324(2)
C7 N2 1.403(2)
C2 C3 1.394(3)
C2 C1 1.406(2)
C2 N2 1.403(2)
C3 C4 1.375(3)
C3 H3 0.9300
C4 C5 1.393(3)
C4 H4 0.9300
C5 C6 1.372(3)
C5 H5 0.9300
C6 C1 1.402(3)
C6 H6 0.9300
C1 N1 1.382(2)
C8 C9 1.363(3)
C8 H8 0.9300
C9 C18 1.482(3)
C9 C10 1.437(2)
C18 C23 1.392(3)
C18 C19 1.389(3)
C23 C22 1.378(3)
C23 H23 0.9300
C22 C21 1.386(3)
C22 H22 0.9300
C21 C20 1.383(3)
C21 O1 1.367(2)
C20 C19 1.382(3)
C20 H20 0.9300
C19 H19 0.9300
C10 C11 1.353(3)
C10 H10 0.9300
C11 C12 1.484(2)
C11 N2 1.386(2)
C12 C13 1.382(3)
C12 C17 1.387(3)
C13 C14 1.387(3)
C13 H13 0.9300
C14 C15 1.379(3)
C14 H14 0.9300
C15 C16 1.369(3)
C15 H15 0.9300
C17 C16 1.382(3)
C17 H17 0.9300
C16 H16 0.9300
C24 H24a 0.9600
C24 H24b 0.9600
C24 H24c 0.9600
C24 O1 1.425(3)
